data_7122880
loop_
_publ_author_name
'Chorazy, Szymon'
'Zakrzewski, Jakub J.'
'Reczy\'nski, Mateusz'
'Sieklucka, Barbara'

_publ_section_title
;
 Multi-colour uranyl emission efficiently tuned by hexacyanidometallates
 within hybrid coordination frameworks
;
_journal_name_full 'Chemical Communications'
_journal_paper_doi 10.1039/C8CC09757G
_journal_year 2019
_chemical_formula_moiety 'C52 H34 Co2 N20 O19 U4'
_chemical_formula_sum 'C52 H34 Co2 N20 O19 U4'
_chemical_formula_weight 2312.97
_space_group_IT_number 56
_symmetry_cell_setting orthorhombic
_symmetry_Int_Tables_number 56
_symmetry_space_group_name_Hall '-P 2ab 2ac'
_symmetry_space_group_name_H-M 'P c c n'
_atom_sites_solution_hydrogens mixed
_audit_conform_dict_location ftp://ftp.iucr.org/pub/cif_core.dic
_audit_conform_dict_name cif_core.dic
_audit_conform_dict_version 2.4.3
_audit_creation_date 2018-07-07T02:57:35-00:00
_audit_creation_method 'WinGX routine CIF_UPDATE'
_audit_update_record
;
2018-07-24 deposited with the CCDC.
2019-01-21 downloaded from the CCDC.
;
_cell_angle_alpha 90
_cell_angle_beta 90
_cell_angle_gamma 90
_cell_formula_units_Z 2
_cell_length_a 15.295(10)
_cell_length_b 15.702(11)
_cell_length_c 12.864(6)
_cell_measurement_reflns_used 22518
_cell_measurement_temperature 293(2)
_cell_measurement_theta_max 24.947
_cell_measurement_theta_min 2.442
_cell_measurement_wavelength 0.71073
_cell_volume 3089(3)
_computing_molecular_graphics 'Ortep for Windows (Farrugia, 2012)'
_computing_publication_material 'WinGX publication routines (Farrugia, 2012)'
_computing_structure_refinement 'SHELXL-2014/7 (Sheldrick, 2014)'
_diffrn_ambient_temperature 293(2)
_diffrn_measured_fraction_theta_full 0.992
_diffrn_measured_fraction_theta_max 0.992
_diffrn_measurement_device_type 'D8Quest Eco Photon50'
_diffrn_measurement_method \w
_diffrn_radiation_monochromator graphite
_diffrn_radiation_probe x-ray
_diffrn_radiation_type MoK\a
_diffrn_radiation_wavelength 0.71073
_diffrn_reflns_av_R_equivalents 0.064
_diffrn_reflns_av_unetI/netI 0.0308
_diffrn_reflns_Laue_measured_fraction_full 0.992
_diffrn_reflns_Laue_measured_fraction_max 0.992
_diffrn_reflns_limit_h_max 18
_diffrn_reflns_limit_h_min -18
_diffrn_reflns_limit_k_max 18
_diffrn_reflns_limit_k_min -18
_diffrn_reflns_limit_l_max 15
_diffrn_reflns_limit_l_min -15
_diffrn_reflns_number 22518
_diffrn_reflns_point_group_measured_fraction_full 0.992
_diffrn_reflns_point_group_measured_fraction_max 0.992
_diffrn_reflns_theta_full 24.947
_diffrn_reflns_theta_max 24.947
_diffrn_reflns_theta_min 2.442
_diffrn_standards_interval_time 0
_diffrn_standards_number 0
_exptl_absorpt_coefficient_mu 11.059
_exptl_absorpt_correction_T_max 0.666
_exptl_absorpt_correction_T_min 0.288
_exptl_absorpt_correction_type multi-scan
_exptl_absorpt_process_details 'ABSCOR (Rigaku, 1995)'
_exptl_crystal_colour yellow
_exptl_crystal_density_diffrn 2.486
_exptl_crystal_density_method 'not measured'
_exptl_crystal_description needle
_exptl_crystal_F_000 2120
_exptl_crystal_preparation Luminescent
_exptl_crystal_size_max 0.15
_exptl_crystal_size_mid 0.05
_exptl_crystal_size_min 0.04
_refine_diff_density_max 1.298
_refine_diff_density_min -2.435
_refine_diff_density_rms 0.194
_refine_ls_extinction_method none
_refine_ls_goodness_of_fit_ref 1.205
_refine_ls_hydrogen_treatment mixed
_refine_ls_matrix_type full
_refine_ls_number_constraints 0
_refine_ls_number_parameters 226
_refine_ls_number_reflns 2688
_refine_ls_number_restraints 1
_refine_ls_restrained_S_all 1.205
_refine_ls_R_factor_all 0.0532
_refine_ls_R_factor_gt 0.0401
_refine_ls_shift/su_max 0.001
_refine_ls_shift/su_mean 0
_refine_ls_structure_factor_coef Fsqd
_refine_ls_weighting_details 'w=1/[\s^2^(Fo^2^)+(0.0183P)^2^+64.0124P] where P=(Fo^2^+2Fc^2^)/3'
_refine_ls_weighting_scheme calc
_refine_ls_wR_factor_gt 0.0889
_refine_ls_wR_factor_ref 0.0926
_reflns_Friedel_coverage 0
_reflns_number_gt 2193
_reflns_number_total 2688
_reflns_threshold_expression 'I > 2\s(I)'
_cod_data_source_file c8cc09757g2.cif
_cod_data_source_block shelx
_cod_original_cell_volume 3090(3)
_cod_database_code 7122880

loop_
_symmetry_equiv_pos_as_xyz
'x, y, z'
'x+1/2, -y, -z+1/2'
'-x, y+1/2, -z+1/2'
'-x+1/2, -y+1/2, z'
'-x, -y, -z'
'-x-1/2, y, z-1/2'
'x, -y-1/2, z-1/2'
'x-1/2, y-1/2, -z'

loop_
_atom_site_label
_atom_site_type_symbol
_atom_site_fract_x
_atom_site_fract_y
_atom_site_fract_z
_atom_site_U_iso_or_equiv
_atom_site_adp_type
_atom_site_occupancy
_atom_site_site_symmetry_order
_atom_site_calc_flag
_atom_site_refinement_flags_posn
_atom_site_refinement_flags_adp
_atom_site_refinement_flags_occupancy
U1 U 0.38312(3) 0.21473(2) 0.80139(3) 0.01958(13) Uani 1 1 d . . .
Co1 Co 0.5 0.5 1 0.0123(4) Uani 1 2 d S . P
O3 O 0.25 0.25 0.8799(8) 0.022(2) Uani 1 2 d DS T P
O5 O 0.7866(5) 0.5952(4) 0.2137(6) 0.0241(17) Uani 1 1 d . . .
O2 O 0.3489(5) 0.2617(5) 0.6825(6) 0.0311(19) Uani 1 1 d . . .
O4 O 0.5255(5) 0.2594(5) 0.7633(6) 0.0256(18) Uani 1 1 d . . .
N3 N 0.6589(7) 0.3856(7) 0.9718(11) 0.052(3) Uani 1 1 d . . .
O1 O 0.4217(5) 0.1674(5) 0.9197(6) 0.0289(18) Uani 1 1 d . . .
C2 C 0.5265(6) 0.5592(6) 0.8746(8) 0.014(2) Uani 1 1 d . . .
N1 N 0.4028(6) 0.3592(6) 0.8863(7) 0.027(2) Uani 1 1 d . . .
C4 C 0.5791(12) 0.2715(8) 0.5949(12) 0.064(5) Uani 1 1 d . . .
H4 H 0.5779 0.2125 0.5891 0.077 Uiso 1 1 calc R U .
C5 C 0.6098(11) 0.3196(8) 0.5132(10) 0.054(4) Uani 1 1 d . . .
H5 H 0.6278 0.293 0.4523 0.064 Uiso 1 1 calc R U .
C8 C 0.5534(11) 0.3911(8) 0.6911(11) 0.058(5) Uani 1 1 d . . .
H8 H 0.5329 0.4165 0.7517 0.069 Uiso 1 1 calc R U .
C1 C 0.4360(7) 0.4150(6) 0.9290(7) 0.016(2) Uani 1 1 d . . .
C10 C 0.6543(8) 0.4346(7) 0.3330(8) 0.028(3) Uani 1 1 d . . .
H10 H 0.6237 0.386 0.3135 0.034 Uiso 1 1 calc R U .
C3 C 0.6015(8) 0.4306(7) 0.9820(9) 0.026(3) Uani 1 1 d . . .
C7 C 0.5853(10) 0.4406(8) 0.6129(11) 0.050(4) Uani 1 1 d . . .
H7 H 0.5875 0.4993 0.6222 0.06 Uiso 1 1 calc R U .
C12 C 0.7438(7) 0.5797(6) 0.3869(8) 0.018(2) Uani 1 1 d . . .
H12 H 0.7755 0.628 0.405 0.021 Uiso 1 1 calc R U .
N2 N 0.5448(6) 0.5978(5) 0.8046(7) 0.027(2) Uani 1 1 d . . .
C9 C 0.6550(7) 0.4605(6) 0.4376(8) 0.020(2) Uani 1 1 d . . .
N4 N 0.5513(6) 0.3081(5) 0.6818(7) 0.024(2) Uani 1 1 d . . .
C11 C 0.6992(8) 0.4814(7) 0.2590(9) 0.028(3) Uani 1 1 d . . .
H11 H 0.6993 0.4633 0.1901 0.034 Uiso 1 1 calc R U .
N5 N 0.7426(6) 0.5529(5) 0.2855(6) 0.0194(19) Uani 1 1 d . . .
C6 C 0.6141(7) 0.4072(6) 0.5214(8) 0.022(2) Uani 1 1 d . . .
C13 C 0.6983(7) 0.5356(6) 0.4622(8) 0.020(2) Uani 1 1 d . . .
H13 H 0.6966 0.5564 0.5299 0.024 Uiso 1 1 calc R U .
O1S O 0.75 0.25 0.326(3) 0.087(12) Uani 0.5 2 d S T P
H3 H 0.25 0.25 0.9494(18) 0.07(7) Uiso 1 2 d DS . P

loop_
_atom_site_aniso_label
_atom_site_aniso_U_11
_atom_site_aniso_U_22
_atom_site_aniso_U_33
_atom_site_aniso_U_23
_atom_site_aniso_U_13
_atom_site_aniso_U_12
U1 0.0239(2) 0.01584(19) 0.0190(2) -0.00143(17) -0.00006(18) -0.00355(17)
Co1 0.0168(9) 0.0069(8) 0.0132(9) -0.0013(7) 0.0011(8) -0.0062(7)
O3 0.017(5) 0.021(5) 0.028(6) 0 0 -0.005(4)
O5 0.033(4) 0.020(4) 0.020(4) 0.009(3) 0.003(3) -0.011(3)
O2 0.041(4) 0.024(4) 0.029(4) 0.005(3) -0.003(4) -0.003(4)
O4 0.030(4) 0.024(4) 0.023(4) 0.005(3) 0.007(3) -0.001(3)
N3 0.029(6) 0.033(6) 0.093(10) 0.008(6) 0.014(7) 0.011(5)
O1 0.034(5) 0.028(4) 0.025(4) 0.004(3) -0.002(4) -0.005(4)
C2 0.014(5) 0.014(5) 0.015(5) -0.001(4) 0.003(4) -0.001(4)
N1 0.026(5) 0.020(5) 0.034(5) -0.003(4) -0.003(4) -0.007(4)
C4 0.117(14) 0.022(7) 0.055(9) -0.004(6) 0.060(10) -0.016(8)
C5 0.107(13) 0.021(6) 0.032(7) -0.002(5) 0.037(9) -0.010(8)
C8 0.105(13) 0.026(7) 0.041(8) -0.003(6) 0.053(9) -0.012(8)
C1 0.023(6) 0.015(5) 0.010(5) -0.002(4) -0.001(4) 0.000(4)
C10 0.039(7) 0.019(5) 0.027(6) -0.002(5) -0.009(5) -0.009(5)
C3 0.030(7) 0.017(5) 0.032(6) 0.005(5) 0.002(5) -0.013(5)
C7 0.079(11) 0.020(6) 0.051(9) -0.002(6) 0.038(8) -0.010(7)
C12 0.017(5) 0.013(4) 0.024(6) 0.004(4) 0.000(5) -0.004(4)
N2 0.039(6) 0.021(5) 0.020(5) 0.002(5) 0.005(5) -0.005(4)
C9 0.016(5) 0.019(5) 0.024(6) 0.008(4) 0.003(5) -0.001(4)
N4 0.031(5) 0.022(5) 0.019(5) 0.000(4) 0.006(4) -0.007(4)
C11 0.034(7) 0.032(6) 0.019(6) 0.004(5) -0.003(5) -0.012(5)
N5 0.026(5) 0.019(4) 0.013(4) 0.011(4) -0.001(4) 0.000(4)
C6 0.022(5) 0.018(5) 0.025(6) 0.006(4) 0.005(5) -0.002(5)
C13 0.030(6) 0.015(5) 0.016(5) 0.002(4) 0.002(5) 0.001(5)
O1S 0.06(2) 0.054(18) 0.15(4) 0 0 -0.023(17)

loop_
_atom_type_symbol
_atom_type_description
_atom_type_scat_dispersion_real
_atom_type_scat_dispersion_imag
_atom_type_scat_source
C C 0.0033 0.0016 'International Tables Vol C Tables 4.2.6.8 and 6.1.1.4'
H H 0 0 'International Tables Vol C Tables 4.2.6.8 and 6.1.1.4'
N N 0.0061 0.0033 'International Tables Vol C Tables 4.2.6.8 and 6.1.1.4'
O O 0.0106 0.006 'International Tables Vol C Tables 4.2.6.8 and 6.1.1.4'
Co Co 0.3494 0.9721 'International Tables Vol C Tables 4.2.6.8 and 6.1.1.4'
U U -9.6767 9.6646 'International Tables Vol C Tables 4.2.6.8 and 6.1.1.4'

loop_
_geom_angle_atom_site_label_1
_geom_angle_atom_site_label_2
_geom_angle_atom_site_label_3
_geom_angle
_geom_angle_site_symmetry_1
_geom_angle_site_symmetry_3
O2 U1 O1 177.9(4) . .
O2 U1 O3 91.0(3) . .
O1 U1 O3 91.1(3) . .
O2 U1 O4 88.2(3) . .
O1 U1 O4 89.7(3) . .
O3 U1 O4 146.0(2) . .
O2 U1 O5 94.2(3) . 8_556
O1 U1 O5 87.0(3) . 8_556
O3 U1 O5 71.59(19) . 8_556
O4 U1 O5 142.3(3) . 8_556
O2 U1 N1 92.0(3) . .
O1 U1 N1 88.1(3) . .
O3 U1 N1 72.9(2) . .
O4 U1 N1 73.2(3) . .
O5 U1 N1 144.0(3) 8_556 .
O2 U1 N2 88.0(3) . 3_646
O1 U1 N2 90.7(3) . 3_646
O3 U1 N2 141.4(2) . 3_646
O4 U1 N2 72.6(3) . 3_646
O5 U1 N2 70.0(3) 8_556 3_646
N1 U1 N2 145.8(3) . 3_646
C1 Co1 C1 180 . 5_667
C1 Co1 C2 87.4(4) . 5_667
C1 Co1 C2 92.6(4) 5_667 5_667
C1 Co1 C2 92.6(4) . .
C1 Co1 C2 87.4(4) 5_667 .
C2 Co1 C2 180.0(3) 5_667 .
C1 Co1 C3 87.7(5) . .
C1 Co1 C3 92.3(5) 5_667 .
C2 Co1 C3 89.9(4) 5_667 .
C2 Co1 C3 90.1(4) . .
C1 Co1 C3 92.3(5) . 5_667
C1 Co1 C3 87.7(5) 5_667 5_667
C2 Co1 C3 90.1(4) 5_667 5_667
C2 Co1 C3 89.9(4) . 5_667
C3 Co1 C3 180.0(4) . 5_667
U1 O3 U1 128.8(5) . 4
U1 O3 H3 115.6(2) . .
U1 O3 H3 115.6(2) 4 .
N5 O5 U1 139.8(6) . 8_666
N4 O4 U1 127.0(6) . .
N2 C2 Co1 175.6(9) . .
C1 N1 U1 159.7(8) . .
N4 C4 C5 121.0(11) . .
N4 C4 H4 119.5 . .
C5 C4 H4 119.5 . .
C4 C5 C6 120.3(12) . .
C4 C5 H5 119.8 . .
C6 C5 H5 119.8 . .
N4 C8 C7 120.6(12) . .
N4 C8 H8 119.7 . .
C7 C8 H8 119.7 . .
N1 C1 Co1 174.6(9) . .
C11 C10 C9 120.1(10) . .
C11 C10 H10 119.9 . .
C9 C10 H10 119.9 . .
N3 C3 Co1 176.3(10) . .
C6 C7 C8 122.3(12) . .
C6 C7 H7 118.9 . .
C8 C7 H7 118.9 . .
N5 C12 C13 120.5(9) . .
N5 C12 H12 119.7 . .
C13 C12 H12 119.7 . .
C2 N2 U1 158.5(8) . 3_656
C13 C9 C10 117.8(9) . .
C13 C9 C6 120.6(10) . .
C10 C9 C6 121.5(10) . .
C8 N4 C4 120.0(10) . .
C8 N4 O4 119.8(9) . .
C4 N4 O4 120.0(9) . .
N5 C11 C10 120.7(10) . .
N5 C11 H11 119.6 . .
C10 C11 H11 119.6 . .
O5 N5 C11 119.4(8) . .
O5 N5 C12 120.3(8) . .
C11 N5 C12 120.2(8) . .
C7 C6 C5 115.8(10) . .
C7 C6 C9 122.7(10) . .
C5 C6 C9 121.4(10) . .
C12 C13 C9 120.4(10) . .
C12 C13 H13 119.8 . .
C9 C13 H13 119.8 . .

loop_
_geom_bond_atom_site_label_1
_geom_bond_atom_site_label_2
_geom_bond_distance
_geom_bond_site_symmetry_2
U1 O2 1.777(8) .
U1 O1 1.794(8) .
U1 O3 2.339(5) .
U1 O4 2.340(7) .
U1 O5 2.396(7) 8_556
U1 N1 2.536(9) .
U1 N2 2.538(9) 3_646
Co1 C1 1.891(10) .
Co1 C1 1.891(10) 5_667
Co1 C2 1.905(10) 5_667
Co1 C2 1.905(10) .
Co1 C3 1.910(12) .
Co1 C3 1.910(12) 5_667
O3 U1 2.340(5) 4
O3 H3 0.89(2) .
O5 N5 1.322(10) .
O5 U1 2.396(7) 8_666
O4 N4 1.356(11) .
N3 C3 1.135(15) .
C2 N2 1.122(13) .
N1 C1 1.152(13) .
C4 N4 1.327(15) .
C4 C5 1.377(17) .
C4 H4 0.93 .
C5 C6 1.381(15) .
C5 H5 0.93 .
C8 N4 1.309(15) .
C8 C7 1.362(17) .
C8 H8 0.93 .
C10 C11 1.385(15) .
C10 C9 1.406(15) .
C10 H10 0.93 .
C7 C6 1.362(17) .
C7 H7 0.93 .
C12 N5 1.370(12) .
C12 C13 1.379(14) .
C12 H12 0.93 .
N2 U1 2.538(9) 3_656
C9 C13 1.389(14) .
C9 C6 1.501(14) .
C11 N5 1.348(13) .
C11 H11 0.93 .
C13 H13 0.93 .
